data_1508823
loop_
_publ_author_name
'Shigehiro, Tatsuya'
'Yagi, Shigeyuki'
'Maeda, Takeshi'
'Nakazumi, Hiroyuki'
'Fujiwara, Hideki'
'Sakurai, Yoshiaki'

_publ_section_title
;
 Photo- and Electroluminescence from
 2-(Dibenzo[b,d]furan-4-yl)pyridine-Based Heteroleptic Cyclometalated
 Platinum(II) Complexes: Excimer Formation Drastically Facilitated by an
 Aromatic Diketonate Ancillary Ligand
;
_journal_issue 1
_journal_name_full 'The Journal of Physical Chemistry C'
_journal_page_first 532
_journal_paper_doi 10.1021/jp307853t
_journal_volume 117
_journal_year 2013
_chemical_formula_moiety 'C48 H53 N O7 Pt '
_chemical_formula_sum 'C48 H53 N O7 Pt'
_chemical_formula_weight 951.04
_space_group_IT_number 14
_symmetry_cell_setting monoclinic
_symmetry_Int_Tables_number 14
_symmetry_space_group_name_Hall '-P 2ybc'
_symmetry_space_group_name_H-M 'P 1 21/c 1'
_cell_angle_alpha 90.0000
_cell_angle_beta 106.182(8)
_cell_angle_gamma 90.0000
_cell_formula_units_Z 4
_cell_length_a 18.3993(3)
_cell_length_b 8.58214(16)
_cell_length_c 27.5862(19)
_cell_measurement_reflns_used 41371
_cell_measurement_temperature 123.1
_cell_measurement_theta_max 68.3
_cell_measurement_theta_min 3.3
_cell_volume 4183.4(3)
_computing_cell_refinement 'PROCESS-AUTO (Rigaku, 1998)'
_computing_data_collection 'PROCESS-AUTO (Rigaku, 1998)'
_computing_data_reduction 'CrystalStructure (Rigaku & RAC 2007)'
_computing_molecular_graphics 'ORTEP (Johnson, 1976)'
_computing_publication_material 'CrystalStructure (Rigaku & RAC 2007)'
_computing_structure_refinement 'SHELXL97 (Sheldrick, 1997)'
_computing_structure_solution 'SHELXS97 (Sheldrick, 1997)'
_diffrn_ambient_temperature 123.1
_diffrn_detector_area_resol_mean 10.00
_diffrn_measured_fraction_theta_full 1.000
_diffrn_measured_fraction_theta_max 1.000
_diffrn_measurement_device_type 'Rigaku RAXIS-RAPID'
_diffrn_measurement_method \w
_diffrn_radiation_type 'Cu K\a'
_diffrn_radiation_wavelength 1.54187
_diffrn_reflns_av_R_equivalents 0.030
_diffrn_reflns_limit_h_max 22
_diffrn_reflns_limit_h_min -22
_diffrn_reflns_limit_k_max 10
_diffrn_reflns_limit_k_min -10
_diffrn_reflns_limit_l_max 33
_diffrn_reflns_limit_l_min -33
_diffrn_reflns_number 94507
_diffrn_reflns_theta_full 68.25
_diffrn_reflns_theta_max 68.25
_exptl_absorpt_coefficient_mu 6.698
_exptl_absorpt_correction_T_max 0.636
_exptl_absorpt_correction_T_min 0.433
_exptl_absorpt_correction_type multi-scan
_exptl_absorpt_process_details
;
    Higashi, T. (1995). Program for Absorption Correction.
    Rigaku Corporation, Tokyo, Japan.
;
_exptl_crystal_colour yellow
_exptl_crystal_density_diffrn 1.510
_exptl_crystal_density_method 'not measured'
_exptl_crystal_description block
_exptl_crystal_F_000 1928.00
_exptl_crystal_size_max 0.10
_exptl_crystal_size_mid 0.10
_exptl_crystal_size_min 0.07
_refine_diff_density_max 0.58
_refine_diff_density_min -0.37
_refine_ls_extinction_method none
_refine_ls_goodness_of_fit_ref 1.164
_refine_ls_hydrogen_treatment constr
_refine_ls_number_parameters 519
_refine_ls_number_reflns 7667
_refine_ls_R_factor_gt 0.0249
_refine_ls_shift/su_max 0.0060
_refine_ls_structure_factor_coef Fsqd
_refine_ls_weighting_details 'w = 1/[\s^2^(Fo^2^)+(0.0191P)^2^+4.1279P] where P=(Fo^2^+2Fc^2^)/3'
_refine_ls_weighting_scheme calc
_refine_ls_wR_factor_ref 0.0527
_reflns_number_gt 7297
_reflns_number_total 7667
_reflns_threshold_expression F^2^>2.0\s(F^2^)
_cod_data_source_file jp307853t_si_001.cif
_cod_data_source_block '_Pt-1'
_cod_original_formula_sum 'C48 H53 N O7 Pt '
_cod_database_code 1508823

loop_
_symmetry_equiv_pos_site_id
_symmetry_equiv_pos_as_xyz
1 +X,+Y,+Z
2 -X,1/2+Y,1/2-Z
3 -X,-Y,-Z
4 +X,1/2-Y,1/2+Z

loop_
_atom_site_label
_atom_site_type_symbol
_atom_site_fract_x
_atom_site_fract_y
_atom_site_fract_z
_atom_site_U_iso_or_equiv
_atom_site_adp_type
_atom_site_occupancy
_atom_site_symmetry_multiplicity
_atom_site_calc_flag
_atom_site_refinement_flags
Pt1 Pt 0.406291(6) 0.567712(13) 0.532100(4) 0.02252(4) Uani 1.00 1 d .
O1 O 0.39641(10) 0.8422(2) 0.35775(7) 0.0288(4) Uani 1.00 1 d .
O2 O 0.31847(10) 0.4471(2) 0.54114(7) 0.0262(4) Uani 1.00 1 d .
O3 O 0.46941(10) 0.5208(2) 0.60571(7) 0.0259(4) Uani 1.00 1 d .
O4 O 0.04506(9) 0.3200(2) 0.49295(6) 0.0243(4) Uani 1.00 1 d .
O5 O 0.02171(9) 0.1463(2) 0.56512(7) 0.0242(4) Uani 1.00 1 d .
O6 O 0.68512(10) 0.5850(2) 0.75984(7) 0.0264(4) Uani 1.00 1 d .
O7 O 0.65299(10) 0.4275(2) 0.83096(7) 0.0277(4) Uani 1.00 1 d .
N1 N 0.48608(12) 0.6996(2) 0.51697(8) 0.0247(4) Uani 1.00 1 d .
C1 C 0.55247(15) 0.7329(3) 0.55069(11) 0.0308(6) Uani 1.00 1 d .
C2 C 0.60586(16) 0.8272(3) 0.53917(12) 0.0358(7) Uani 1.00 1 d .
C3 C 0.59122(16) 0.8868(3) 0.49088(13) 0.0352(7) Uani 1.00 1 d .
C4 C 0.52380(16) 0.8518(3) 0.45547(12) 0.0311(6) Uani 1.00 1 d .
C5 C 0.47095(15) 0.7575(3) 0.46917(11) 0.0255(5) Uani 1.00 1 d .
C6 C 0.39671(14) 0.7117(3) 0.43739(10) 0.0248(5) Uani 1.00 1 d .
C7 C 0.36384(15) 0.7490(3) 0.38721(11) 0.0265(6) Uani 1.00 1 d .
C8 C 0.34405(16) 0.8477(3) 0.31051(11) 0.0297(6) Uani 1.00 1 d .
C9 C 0.35459(19) 0.9262(3) 0.26941(12) 0.0357(7) Uani 1.00 1 d .
C10 C 0.2956(2) 0.9175(3) 0.22520(12) 0.0407(7) Uani 1.00 1 d .
C11 C 0.23016(19) 0.8339(3) 0.22286(12) 0.0403(7) Uani 1.00 1 d .
C12 C 0.22089(18) 0.7556(3) 0.26463(11) 0.0343(6) Uani 1.00 1 d .
C13 C 0.27921(16) 0.7620(3) 0.30959(11) 0.0292(6) Uani 1.00 1 d .
C14 C 0.29210(15) 0.6969(3) 0.35969(10) 0.0272(5) Uani 1.00 1 d .
C15 C 0.25145(16) 0.6017(3) 0.38356(11) 0.0287(6) Uani 1.00 1 d .
C16 C 0.28246(15) 0.5621(3) 0.43355(10) 0.0273(6) Uani 1.00 1 d .
C17 C 0.35414(15) 0.6155(3) 0.46135(10) 0.0252(5) Uani 1.00 1 d .
C18 C 0.31567(15) 0.3778(3) 0.58199(10) 0.0231(5) Uani 1.00 1 d .
C19 C 0.37487(14) 0.3645(3) 0.62592(10) 0.0247(5) Uani 1.00 1 d .
C20 C 0.44645(14) 0.4346(3) 0.63650(10) 0.0237(5) Uani 1.00 1 d .
C21 C 0.23992(14) 0.3118(3) 0.57959(10) 0.0225(5) Uani 1.00 1 d .
C22 C 0.17912(14) 0.3452(3) 0.53727(10) 0.0226(5) Uani 1.00 1 d .
C23 C 0.10731(14) 0.2901(3) 0.53281(9) 0.0215(5) Uani 1.00 1 d .
C24 C 0.09413(14) 0.1976(3) 0.57184(10) 0.0224(5) Uani 1.00 1 d .
C25 C 0.15399(14) 0.1654(3) 0.61386(10) 0.0243(5) Uani 1.00 1 d .
C26 C 0.22612(14) 0.2213(3) 0.61781(10) 0.0249(5) Uani 1.00 1 d .
C27 C 0.05730(15) 0.4192(3) 0.45369(10) 0.0254(5) Uani 1.00 1 d .
C28 C -0.01595(15) 0.4288(3) 0.41208(10) 0.0260(5) Uani 1.00 1 d .
C29 C -0.00739(17) 0.5260(3) 0.36767(11) 0.0311(6) Uani 1.00 1 d .
C30 C 0.03188(17) 0.4397(3) 0.33389(12) 0.0380(7) Uani 1.00 1 d .
C31 C 0.01115(15) 0.0375(3) 0.60218(11) 0.0278(6) Uani 1.00 1 d .
C32 C -0.06917(15) -0.0236(3) 0.58516(11) 0.0272(6) Uani 1.00 1 d .
C33 C -0.13028(15) 0.0910(3) 0.58909(11) 0.0273(6) Uani 1.00 1 d .
C34 C -0.20860(15) 0.0178(3) 0.57019(12) 0.0338(6) Uani 1.00 1 d .
C35 C 0.50058(14) 0.4191(3) 0.68765(10) 0.0237(5) Uani 1.00 1 d .
C36 C 0.56850(14) 0.5038(3) 0.69848(10) 0.0230(5) Uani 1.00 1 d .
C37 C 0.61833(14) 0.5036(3) 0.74603(10) 0.0228(5) Uani 1.00 1 d .
C38 C 0.60132(14) 0.4175(3) 0.78494(10) 0.0241(5) Uani 1.00 1 d .
C39 C 0.53543(15) 0.3311(3) 0.77425(11) 0.0277(6) Uani 1.00 1 d .
C40 C 0.48566(15) 0.3311(3) 0.72602(11) 0.0263(5) Uani 1.00 1 d .
C41 C 0.70709(15) 0.6642(3) 0.72028(10) 0.0256(5) Uani 1.00 1 d .
C42 C 0.78628(14) 0.7248(3) 0.74213(10) 0.0262(5) Uani 1.00 1 d .
C43 C 0.81326(15) 0.8170(3) 0.70317(11) 0.0301(6) Uani 1.00 1 d .
C44 C 0.89259(16) 0.8831(3) 0.72499(12) 0.0364(7) Uani 1.00 1 d .
C45 C 0.63740(16) 0.3396(3) 0.87164(10) 0.0305(6) Uani 1.00 1 d .
C46 C 0.70442(15) 0.3577(3) 0.91734(10) 0.0285(6) Uani 1.00 1 d .
C47 C 0.77697(16) 0.2833(3) 0.91183(10) 0.0315(6) Uani 1.00 1 d .
C48 C 0.84022(17) 0.2977(4) 0.96050(11) 0.0406(7) Uani 1.00 1 d .
H1 H 0.5629 0.6898 0.5837 0.037 Uiso 1.00 1 c R
H2 H 0.6519 0.8508 0.5639 0.043 Uiso 1.00 1 c R
H3 H 0.6274 0.9517 0.4821 0.042 Uiso 1.00 1 c R
H4 H 0.5135 0.8915 0.4221 0.037 Uiso 1.00 1 c R
H9 H 0.3996 0.9831 0.2712 0.043 Uiso 1.00 1 c R
H10 H 0.3001 0.9701 0.1959 0.049 Uiso 1.00 1 c R
H11 H 0.1910 0.8302 0.1920 0.048 Uiso 1.00 1 c R
H12 H 0.1759 0.6987 0.2627 0.041 Uiso 1.00 1 c R
H15 H 0.2028 0.5644 0.3656 0.034 Uiso 1.00 1 c R
H16 H 0.2545 0.4967 0.4496 0.033 Uiso 1.00 1 c R
H19 H 0.3658 0.3005 0.6517 0.030 Uiso 1.00 1 c R
H22 H 0.1878 0.4076 0.5110 0.027 Uiso 1.00 1 c R
H25 H 0.1455 0.1040 0.6404 0.029 Uiso 1.00 1 c R
H26 H 0.2664 0.1976 0.6469 0.030 Uiso 1.00 1 c R
H27A H 0.0977 0.3754 0.4404 0.030 Uiso 1.00 1 c R
H27B H 0.0731 0.5244 0.4673 0.030 Uiso 1.00 1 c R
H28A H -0.0554 0.4758 0.4256 0.031 Uiso 1.00 1 c R
H28B H -0.0326 0.3224 0.4002 0.031 Uiso 1.00 1 c R
H29A H -0.0582 0.5591 0.3472 0.037 Uiso 1.00 1 c R
H29B H 0.0219 0.6211 0.3808 0.037 Uiso 1.00 1 c R
H30A H 0.0817 0.4038 0.3541 0.046 Uiso 1.00 1 c R
H30B H 0.0381 0.5098 0.3073 0.046 Uiso 1.00 1 c R
H30C H 0.0012 0.3498 0.3185 0.046 Uiso 1.00 1 c R
H31A H 0.0202 0.0896 0.6353 0.033 Uiso 1.00 1 c R
H31B H 0.0474 -0.0498 0.6058 0.033 Uiso 1.00 1 c R
H32A H -0.0727 -0.1167 0.6056 0.033 Uiso 1.00 1 c R
H32B H -0.0798 -0.0575 0.5496 0.033 Uiso 1.00 1 c R
H33A H -0.1276 0.1850 0.5688 0.033 Uiso 1.00 1 c R
H33B H -0.1215 0.1235 0.6247 0.033 Uiso 1.00 1 c R
H34A H -0.2167 -0.0173 0.5353 0.041 Uiso 1.00 1 c R
H34B H -0.2472 0.0951 0.5716 0.041 Uiso 1.00 1 c R
H34C H -0.2123 -0.0714 0.5916 0.041 Uiso 1.00 1 c R
H36 H 0.5803 0.5623 0.6724 0.028 Uiso 1.00 1 c R
H39 H 0.5240 0.2710 0.8001 0.033 Uiso 1.00 1 c R
H40 H 0.4409 0.2701 0.7192 0.032 Uiso 1.00 1 c R
H41A H 0.6720 0.7516 0.7071 0.031 Uiso 1.00 1 c R
H41B H 0.7056 0.5915 0.6922 0.031 Uiso 1.00 1 c R
H42A H 0.8210 0.6362 0.7543 0.031 Uiso 1.00 1 c R
H42B H 0.7876 0.7926 0.7714 0.031 Uiso 1.00 1 c R
H43A H 0.8131 0.7482 0.6743 0.036 Uiso 1.00 1 c R
H43B H 0.7776 0.9036 0.6903 0.036 Uiso 1.00 1 c R
H44A H 0.8922 0.9575 0.7519 0.044 Uiso 1.00 1 c R
H44B H 0.9087 0.9362 0.6983 0.044 Uiso 1.00 1 c R
H44C H 0.9278 0.7981 0.7389 0.044 Uiso 1.00 1 c R
H45A H 0.6295 0.2283 0.8622 0.037 Uiso 1.00 1 c R
H45B H 0.5911 0.3796 0.8789 0.037 Uiso 1.00 1 c R
H46A H 0.6919 0.3105 0.9468 0.034 Uiso 1.00 1 c R
H46B H 0.7137 0.4701 0.9244 0.034 Uiso 1.00 1 c R
H47A H 0.7677 0.1719 0.9030 0.038 Uiso 1.00 1 c R
H47B H 0.7922 0.3352 0.8841 0.038 Uiso 1.00 1 c R
H48A H 0.8264 0.2408 0.9874 0.049 Uiso 1.00 1 c R
H48B H 0.8482 0.4078 0.9698 0.049 Uiso 1.00 1 c R
H48C H 0.8869 0.2538 0.9557 0.049 Uiso 1.00 1 c R

loop_
_atom_site_aniso_label
_atom_site_aniso_U_11
_atom_site_aniso_U_22
_atom_site_aniso_U_33
_atom_site_aniso_U_12
_atom_site_aniso_U_13
_atom_site_aniso_U_23
Pt1 0.01835(6) 0.02390(7) 0.02701(7) -0.00183(5) 0.00911(5) 0.00037(5)
O1 0.0328(10) 0.0262(10) 0.0328(10) -0.0007(8) 0.0179(8) 0.0025(8)
O2 0.0203(9) 0.0307(10) 0.0288(10) -0.0051(7) 0.0086(7) 0.0032(8)
O3 0.0188(8) 0.0286(10) 0.0297(10) -0.0013(7) 0.0059(7) 0.0033(8)
O4 0.0203(8) 0.0277(10) 0.0245(9) -0.0029(7) 0.0054(7) 0.0035(7)
O5 0.0185(8) 0.0253(9) 0.0293(10) -0.0042(7) 0.0074(7) 0.0040(8)
O6 0.0239(9) 0.0291(10) 0.0256(10) -0.0076(7) 0.0060(7) 0.0002(8)
O7 0.0279(9) 0.0310(10) 0.0230(9) -0.0058(8) 0.0050(7) 0.0040(8)
N1 0.0188(10) 0.0243(11) 0.0336(12) -0.0028(9) 0.0118(9) -0.0023(10)
C1 0.0260(14) 0.0300(15) 0.0373(16) -0.0007(11) 0.0103(12) -0.0003(12)
C2 0.0238(14) 0.0368(17) 0.0470(18) -0.0074(12) 0.0099(13) -0.0023(14)
C3 0.0272(15) 0.0300(16) 0.054(2) -0.0063(12) 0.0206(14) -0.0004(14)
C4 0.0303(15) 0.0271(15) 0.0408(17) -0.0014(12) 0.0179(13) 0.0010(13)
C5 0.0245(13) 0.0206(13) 0.0355(15) 0.0020(10) 0.0151(11) -0.0021(11)
C6 0.0248(13) 0.0218(13) 0.0311(14) 0.0007(11) 0.0131(11) -0.0011(11)
C7 0.0289(14) 0.0219(14) 0.0342(15) 0.0007(11) 0.0178(12) -0.0006(11)
C8 0.0391(16) 0.0237(15) 0.0305(15) 0.0071(12) 0.0166(12) 0.0004(12)
C9 0.0468(18) 0.0290(16) 0.0405(18) 0.0054(13) 0.0273(15) 0.0052(13)
C10 0.062(2) 0.0333(17) 0.0343(17) 0.0121(15) 0.0259(16) 0.0068(14)
C11 0.056(2) 0.0374(18) 0.0296(16) 0.0118(15) 0.0146(14) 0.0026(13)
C12 0.0416(17) 0.0305(16) 0.0318(16) 0.0028(13) 0.0117(13) -0.0031(12)
C13 0.0387(16) 0.0224(14) 0.0299(15) 0.0056(11) 0.0149(12) -0.0015(11)
C14 0.0322(14) 0.0236(14) 0.0290(14) 0.0022(11) 0.0135(11) -0.0019(11)
C15 0.0262(14) 0.0274(15) 0.0336(16) -0.0023(11) 0.0098(12) -0.0036(12)
C16 0.0253(13) 0.0300(15) 0.0290(15) -0.0063(11) 0.0117(11) 0.0007(12)
C17 0.0246(13) 0.0234(14) 0.0309(15) 0.0011(10) 0.0128(11) 0.0011(11)
C18 0.0242(13) 0.0188(13) 0.0290(14) -0.0002(10) 0.0117(11) -0.0020(11)
C19 0.0216(13) 0.0265(14) 0.0272(14) -0.0016(10) 0.0089(11) 0.0012(11)
C20 0.0219(13) 0.0215(13) 0.0289(14) 0.0034(10) 0.0093(11) -0.0024(11)
C21 0.0199(12) 0.0217(13) 0.0272(14) -0.0009(10) 0.0087(10) -0.0017(11)
C22 0.0274(13) 0.0188(13) 0.0234(13) -0.0014(10) 0.0100(11) 0.0000(10)
C23 0.0207(12) 0.0204(13) 0.0232(13) 0.0003(10) 0.0059(10) -0.0027(11)
C24 0.0197(12) 0.0199(13) 0.0294(14) -0.0029(10) 0.0096(10) -0.0029(11)
C25 0.0260(13) 0.0218(14) 0.0268(14) 0.0003(10) 0.0101(11) 0.0029(11)
C26 0.0219(13) 0.0250(14) 0.0269(14) 0.0006(10) 0.0053(10) 0.0015(11)
C27 0.0270(13) 0.0253(14) 0.0239(14) -0.0030(11) 0.0072(11) 0.0024(11)
C28 0.0256(13) 0.0239(14) 0.0277(14) 0.0014(11) 0.0061(11) -0.0026(11)
C29 0.0345(15) 0.0282(16) 0.0282(15) 0.0043(12) 0.0046(12) 0.0012(12)
C30 0.0364(16) 0.0462(19) 0.0328(16) 0.0066(14) 0.0121(13) 0.0072(14)
C31 0.0238(13) 0.0252(15) 0.0362(16) -0.0012(11) 0.0114(12) 0.0056(12)
C32 0.0250(13) 0.0227(14) 0.0356(16) -0.0059(11) 0.0112(12) 0.0009(11)
C33 0.0249(14) 0.0291(15) 0.0285(15) -0.0034(11) 0.0087(11) -0.0016(11)
C34 0.0238(14) 0.0381(17) 0.0413(18) -0.0057(12) 0.0122(12) -0.0013(14)
C35 0.0208(12) 0.0219(13) 0.0295(14) 0.0018(10) 0.0088(11) -0.0017(11)
C36 0.0232(13) 0.0202(13) 0.0280(14) -0.0007(10) 0.0109(11) -0.0010(11)
C37 0.0201(12) 0.0185(12) 0.0304(15) -0.0009(10) 0.0083(11) -0.0017(11)
C38 0.0226(13) 0.0222(14) 0.0271(14) 0.0008(10) 0.0061(11) 0.0001(11)
C39 0.0256(13) 0.0274(15) 0.0313(15) -0.0017(11) 0.0101(11) 0.0053(12)
C40 0.0216(13) 0.0232(14) 0.0350(15) -0.0026(10) 0.0091(11) 0.0010(11)
C41 0.0265(13) 0.0245(14) 0.0265(14) -0.0024(11) 0.0089(11) 0.0008(11)
C42 0.0225(13) 0.0290(15) 0.0261(14) -0.0022(11) 0.0053(11) -0.0015(11)
C43 0.0275(14) 0.0323(16) 0.0323(15) -0.0060(12) 0.0111(12) -0.0019(12)
C44 0.0311(15) 0.0422(18) 0.0391(17) -0.0100(13) 0.0149(13) -0.0024(14)
C45 0.0312(15) 0.0326(16) 0.0285(15) -0.0060(12) 0.0092(12) 0.0068(12)
C46 0.0321(15) 0.0306(15) 0.0246(14) -0.0038(12) 0.0108(11) 0.0030(12)
C47 0.0371(15) 0.0326(16) 0.0258(14) 0.0028(13) 0.0103(12) -0.0006(12)
C48 0.0377(17) 0.051(2) 0.0329(16) 0.0105(15) 0.0086(13) -0.0007(15)

loop_
_atom_type_symbol
_atom_type_description
_atom_type_scat_dispersion_real
_atom_type_scat_dispersion_imag
_atom_type_scat_source
C C 0.018 0.009
;
International Tables for Crystallography
(1992, Vol. C, Tables 4.2.6.8 and 6.1.1.4)
;
H H 0.000 0.000
;
International Tables for Crystallography
(1992, Vol. C, Table 6.1.1.4)
;
N N 0.031 0.018
;
International Tables for Crystallography
(1992, Vol. C, Tables 4.2.6.8 and 6.1.1.4)
;
O O 0.049 0.032
;
International Tables for Crystallography
(1992, Vol. C, Tables 4.2.6.8 and 6.1.1.4)
;
Pt Pt -4.593 6.926
;
International Tables for Crystallography
(1992, Vol. C, Tables 4.2.6.8 and 6.1.1.4)
;

loop_
_geom_angle_atom_site_label_1
_geom_angle_atom_site_label_2
_geom_angle_atom_site_label_3
_geom_angle
_geom_angle_publ_flag
O2 Pt1 O3 91.65(7) yes
O2 Pt1 N1 173.85(7) yes
O2 Pt1 C17 92.54(9) yes
O3 Pt1 N1 94.08(7) yes
O3 Pt1 C17 175.53(10) yes
N1 Pt1 C17 81.79(10) yes
C7 O1 C8 105.6(2) yes
Pt1 O2 C18 125.53(15) yes
Pt1 O3 C20 124.12(14) yes
C23 O4 C27 116.19(19) yes
C24 O5 C31 115.66(18) yes
C37 O6 C41 116.75(19) yes
C38 O7 C45 117.0(2) yes
Pt1 N1 C1 123.90(19) yes
Pt1 N1 C5 116.55(16) yes
C1 N1 C5 119.5(2) yes
N1 C1 C2 122.3(2) yes
C1 C2 C3 118.7(2) yes
C2 C3 C4 119.8(2) yes
C3 C4 C5 119.4(2) yes
N1 C5 C4 120.2(2) yes
N1 C5 C6 112.8(2) yes
C4 C5 C6 126.9(2) yes
C5 C6 C7 127.9(2) yes
C5 C6 C17 115.0(2) yes
C7 C6 C17 117.1(2) yes
O1 C7 C6 125.3(2) yes
O1 C7 C14 111.2(2) yes
C6 C7 C14 123.4(2) yes
O1 C8 C9 124.7(2) yes
O1 C8 C13 111.4(2) yes
C9 C8 C13 123.9(2) yes
C8 C9 C10 116.1(3) yes
C9 C10 C11 121.6(3) yes
C10 C11 C12 121.3(2) yes
C11 C12 C13 118.5(2) yes
C8 C13 C12 118.6(2) yes
C8 C13 C14 105.9(2) yes
C12 C13 C14 135.5(2) yes
C7 C14 C13 105.8(2) yes
C7 C14 C15 118.8(2) yes
C13 C14 C15 135.4(2) yes
C14 C15 C16 119.4(2) yes
C15 C16 C17 121.9(2) yes
Pt1 C17 C6 113.81(17) yes
Pt1 C17 C16 126.8(2) yes
C6 C17 C16 119.4(2) yes
O2 C18 C19 126.0(2) yes
O2 C18 C21 113.7(2) yes
C19 C18 C21 120.3(2) yes
C18 C19 C20 127.5(2) yes
O3 C20 C19 124.9(2) yes
O3 C20 C35 115.0(2) yes
C19 C20 C35 120.0(2) yes
C18 C21 C22 118.6(2) yes
C18 C21 C26 123.1(2) yes
C22 C21 C26 118.3(2) yes
C21 C22 C23 121.8(2) yes
O4 C23 C22 125.0(2) yes
O4 C23 C24 115.7(2) yes
C22 C23 C24 119.3(2) yes
O5 C24 C23 116.5(2) yes
O5 C24 C25 124.5(2) yes
C23 C24 C25 119.0(2) yes
C24 C25 C26 121.1(2) yes
C21 C26 C25 120.5(2) yes
O4 C27 C28 108.1(2) yes
C27 C28 C29 111.7(2) yes
C28 C29 C30 113.5(2) yes
O5 C31 C32 108.5(2) yes
C31 C32 C33 115.6(2) yes
C32 C33 C34 110.9(2) yes
C20 C35 C36 118.4(2) yes
C20 C35 C40 123.3(2) yes
C36 C35 C40 118.2(2) yes
C35 C36 C37 121.3(2) yes
O6 C37 C36 124.9(2) yes
O6 C37 C38 115.3(2) yes
C36 C37 C38 119.8(2) yes
O7 C38 C37 115.6(2) yes
O7 C38 C39 125.2(2) yes
C37 C38 C39 119.2(2) yes
C38 C39 C40 120.6(2) yes
C35 C40 C39 120.8(2) yes
O6 C41 C42 107.77(19) yes
C41 C42 C43 111.5(2) yes
C42 C43 C44 112.3(2) yes
O7 C45 C46 107.6(2) yes
C45 C46 C47 114.1(2) yes
C46 C47 C48 110.8(2) yes

loop_
_geom_bond_atom_site_label_1
_geom_bond_atom_site_label_2
_geom_bond_distance
_geom_bond_publ_flag
Pt1 O2 1.9922(19) yes
Pt1 O3 2.0785(17) yes
Pt1 N1 1.988(2) yes
Pt1 C17 1.963(2) yes
O1 C7 1.389(3) yes
O1 C8 1.389(3) yes
O2 C18 1.288(3) yes
O3 C20 1.283(3) yes
O4 C23 1.373(2) yes
O4 C27 1.444(3) yes
O5 C24 1.366(3) yes
O5 C31 1.437(3) yes
O6 C37 1.372(3) yes
O6 C41 1.436(3) yes
O7 C38 1.360(2) yes
O7 C45 1.446(3) yes
N1 C1 1.344(3) yes
N1 C5 1.363(3) yes
C1 C2 1.377(4) yes
C2 C3 1.382(4) yes
C3 C4 1.381(3) yes
C4 C5 1.396(4) yes
C5 C6 1.457(3) yes
C6 C7 1.385(3) yes
C6 C17 1.421(4) yes
C7 C14 1.400(3) yes
C8 C9 1.378(4) yes
C8 C13 1.396(4) yes
C9 C10 1.391(4) yes
C10 C11 1.387(5) yes
C11 C12 1.385(4) yes
C12 C13 1.397(3) yes
C13 C14 1.448(4) yes
C14 C15 1.391(4) yes
C15 C16 1.380(3) yes
C16 C17 1.405(3) yes
C18 C19 1.390(3) yes
C18 C21 1.489(3) yes
C19 C20 1.403(3) yes
C20 C35 1.489(3) yes
C21 C22 1.403(3) yes
C21 C26 1.388(4) yes
C22 C23 1.376(3) yes
C23 C24 1.412(3) yes
C24 C25 1.386(3) yes
C25 C26 1.387(3) yes
C27 C28 1.509(3) yes
C28 C29 1.526(4) yes
C29 C30 1.521(4) yes
C31 C32 1.514(3) yes
C32 C33 1.520(4) yes
C33 C34 1.525(3) yes
C35 C36 1.404(3) yes
C35 C40 1.389(4) yes
C36 C37 1.375(3) yes
C37 C38 1.408(4) yes
C38 C39 1.381(3) yes
C39 C40 1.389(3) yes
C41 C42 1.506(3) yes
C42 C43 1.525(4) yes
C43 C44 1.525(3) yes
C45 C46 1.506(3) yes
C46 C47 1.525(4) yes
C47 C48 1.517(3) yes
